data_7221837
loop_
_publ_author_name
'Edwards, Andrew Stephen'
'Bennin, Trevor'
'Rubina, Marina'
'Rubin, Michael'

_publ_section_title
;
 Synthesis of 1,5-Dioxocanes via the Two-Fold C-O Bond Forming
 Nucleophilic 4+4-Cyclodimerization of Cycloprop-2-en-1-ylmethanols
;
_journal_name_full 'RSC Adv.'
_journal_paper_doi 10.1039/C5RA14077C
_journal_year 2015
_chemical_formula_sum 'C22 H24 O2'
_chemical_formula_weight 320.41
_chemical_name_systematic
; 
 ? 
;
_space_group_IT_number 15
_symmetry_cell_setting monoclinic
_symmetry_space_group_name_Hall '-C 2yc'
_symmetry_space_group_name_H-M 'C 1 2/c 1'
_atom_sites_solution_hydrogens difmap
_atom_sites_solution_primary direct
_atom_sites_solution_secondary difmap
_audit_creation_method SHELXTL
_audit_update_record
;
2015-06-22 deposited with the CCDC.
2015-08-18 downloaded from the CCDC.
;
_cell_angle_alpha 90.00
_cell_angle_beta 116.9270(10)
_cell_angle_gamma 90.00
_cell_formula_units_Z 4
_cell_length_a 19.9651(7)
_cell_length_b 6.1398(2)
_cell_length_c 15.2881(6)
_cell_measurement_reflns_used 6742
_cell_measurement_temperature 100(2)
_cell_measurement_theta_max 68.63
_cell_measurement_theta_min 3.24
_cell_volume 1670.87(10)
_computing_cell_refinement 'Bruker SAINT'
_computing_data_collection 'Bruker APEX2'
_computing_data_reduction 'Bruker SAINT'
_computing_molecular_graphics 'Bruker SHELXTL'
_computing_publication_material 'Bruker SHELXTL'
_computing_structure_refinement 'Bruker SHELXTL'
_computing_structure_solution 'Bruker SHELXTL'
_diffrn_ambient_temperature 100(2)
_diffrn_measured_fraction_theta_full 0.984
_diffrn_measured_fraction_theta_max 0.959
_diffrn_measurement_device_type 'Bruker APEX-II CCD'
_diffrn_measurement_method '\f and \w scans'
_diffrn_radiation_monochromator 'Helios multilayer optics'
_diffrn_radiation_source 'Bruker MicroStar microfocus rotating anode'
_diffrn_radiation_type CuK\a
_diffrn_radiation_wavelength 1.54178
_diffrn_reflns_av_R_equivalents 0.0163
_diffrn_reflns_av_sigmaI/netI 0.0129
_diffrn_reflns_limit_h_max 23
_diffrn_reflns_limit_h_min -22
_diffrn_reflns_limit_k_max 6
_diffrn_reflns_limit_k_min -7
_diffrn_reflns_limit_l_max 16
_diffrn_reflns_limit_l_min -18
_diffrn_reflns_number 7532
_diffrn_reflns_theta_full 66.00
_diffrn_reflns_theta_max 69.35
_diffrn_reflns_theta_min 4.97
_exptl_absorpt_coefficient_mu 0.623
_exptl_absorpt_correction_T_max 1.000
_exptl_absorpt_correction_T_min 0.873
_exptl_absorpt_correction_type multi-scan
_exptl_crystal_colour colourless
_exptl_crystal_density_diffrn 1.274
_exptl_crystal_density_method 'not measured'
_exptl_crystal_description 'Rectangular parallelepiped'
_exptl_crystal_F_000 688
_exptl_crystal_size_max 0.30
_exptl_crystal_size_mid 0.08
_exptl_crystal_size_min 0.04
_refine_diff_density_max 0.274
_refine_diff_density_min -0.186
_refine_diff_density_rms 0.039
_refine_ls_extinction_method none
_refine_ls_goodness_of_fit_ref 1.054
_refine_ls_hydrogen_treatment refall
_refine_ls_matrix_type full
_refine_ls_number_parameters 157
_refine_ls_number_reflns 1507
_refine_ls_number_restraints 0
_refine_ls_restrained_S_all 1.054
_refine_ls_R_factor_all 0.0349
_refine_ls_R_factor_gt 0.0347
_refine_ls_shift/su_max 0.001
_refine_ls_shift/su_mean 0.000
_refine_ls_structure_factor_coef Fsqd
_refine_ls_weighting_details 'calc w=1/[\s^2^(Fo^2^)+(0.0534P)^2^+1.3367P] where P=(Fo^2^+2Fc^2^)/3'
_refine_ls_weighting_scheme calc
_refine_ls_wR_factor_gt 0.0941
_refine_ls_wR_factor_ref 0.0944
_reflns_number_gt 1484
_reflns_number_total 1507
_reflns_threshold_expression >2sigma(I)
_cod_data_source_file c5ra14077c2.cif
_cod_data_source_block q32c
_cod_depositor_comments
;
The following automatic conversions were performed:

'_symmetry_cell_setting' value 'Monoclinic' changed to 'monoclinic'
according to
/usr/data/users/saulius/crontab/automatic-downloads/rss-feeds/RSC/lib/dictionaries/cif_core.dic
dictionary named 'cif_core.dic' version 2.4.2 from 2011-04-26.

Automatic conversion script
Id: cif_fix_values 3271 2015-04-21 07:52:19Z andrius 
;
_cod_original_sg_symbol_H-M C2/c
_cod_database_code 7221837

loop_
_symmetry_equiv_pos_as_xyz
'x, y, z'
'-x, y, -z+1/2'
'x+1/2, y+1/2, z'
'-x+1/2, y+1/2, -z+1/2'
'-x, -y, -z'
'x, -y, z-1/2'
'-x+1/2, -y+1/2, -z'
'x+1/2, -y+1/2, z-1/2'

loop_
_atom_site_label
_atom_site_type_symbol
_atom_site_fract_x
_atom_site_fract_y
_atom_site_fract_z
_atom_site_U_iso_or_equiv
_atom_site_adp_type
_atom_site_occupancy
_atom_site_symmetry_multiplicity
_atom_site_calc_flag
O O 0.46005(4) -0.21721(13) 0.51105(5) 0.0163(2) Uani 1 1 d
C1 C 0.44137(6) -0.15417(18) 0.41139(8) 0.0155(3) Uani 1 1 d
H1A H 0.4058(7) -0.263(2) 0.3662(10) 0.014(3) Uiso 1 1 d
H1B H 0.4864(7) -0.161(2) 0.4016(9) 0.016(3) Uiso 1 1 d
C2 C 0.40787(6) 0.07128(18) 0.38944(8) 0.0153(3) Uani 1 1 d
C3 C 0.46301(6) 0.25990(18) 0.43211(8) 0.0160(3) Uani 1 1 d
H3 H 0.4444(7) 0.384(2) 0.4531(10) 0.017(3) Uiso 1 1 d
C4 C 0.43164(6) 0.21214(19) 0.32551(8) 0.0186(3) Uani 1 1 d
H4A H 0.3951(8) 0.313(2) 0.2791(10) 0.022(3) Uiso 1 1 d
H4B H 0.4656(8) 0.144(2) 0.3067(10) 0.019(3) Uiso 1 1 d
C5 C 0.33068(6) 0.10014(18) 0.38176(7) 0.0153(3) Uani 1 1 d
C6 C 0.29101(6) 0.29565(19) 0.34873(8) 0.0179(3) Uani 1 1 d
H6 H 0.3122(8) 0.414(2) 0.3278(10) 0.021(3) Uiso 1 1 d
C7 C 0.22037(6) 0.3230(2) 0.34426(8) 0.0194(3) Uani 1 1 d
H7 H 0.1951(8) 0.457(3) 0.3220(10) 0.023(3) Uiso 1 1 d
C8 C 0.18610(6) 0.1569(2) 0.37146(8) 0.0186(3) Uani 1 1 d
C9 C 0.22526(6) -0.0382(2) 0.40376(8) 0.0187(3) Uani 1 1 d
H9 H 0.2028(8) -0.157(2) 0.4227(10) 0.021(3) Uiso 1 1 d
C10 C 0.29632(6) -0.06623(19) 0.40934(8) 0.0171(3) Uani 1 1 d
H10 H 0.3228(8) -0.204(2) 0.4327(10) 0.021(3) Uiso 1 1 d
C11 C 0.10949(7) 0.1880(2) 0.36648(9) 0.0248(3) Uani 1 1 d
H11A H 0.0956(11) 0.069(4) 0.3960(15) 0.061(6) Uiso 1 1 d
H11B H 0.0714(12) 0.197(3) 0.2994(15) 0.058(6) Uiso 1 1 d
H11C H 0.1086(12) 0.315(4) 0.4037(16) 0.064(6) Uiso 1 1 d

loop_
_atom_site_aniso_label
_atom_site_aniso_U_11
_atom_site_aniso_U_22
_atom_site_aniso_U_33
_atom_site_aniso_U_23
_atom_site_aniso_U_13
_atom_site_aniso_U_12
O 0.0119(4) 0.0171(4) 0.0177(4) 0.0027(3) 0.0049(3) 0.0006(3)
C1 0.0135(5) 0.0154(6) 0.0167(5) -0.0009(4) 0.0059(4) -0.0001(4)
C2 0.0134(5) 0.0160(6) 0.0149(5) 0.0003(4) 0.0050(4) -0.0003(4)
C3 0.0117(5) 0.0141(6) 0.0202(6) 0.0020(4) 0.0054(4) 0.0006(4)
C4 0.0152(6) 0.0208(6) 0.0195(6) 0.0039(5) 0.0076(5) 0.0009(4)
C5 0.0130(5) 0.0177(6) 0.0126(5) -0.0020(4) 0.0035(4) -0.0002(4)
C6 0.0166(5) 0.0172(6) 0.0176(5) 0.0006(4) 0.0057(4) -0.0003(4)
C7 0.0168(6) 0.0196(6) 0.0179(5) -0.0003(4) 0.0044(4) 0.0047(4)
C8 0.0138(6) 0.0263(6) 0.0134(5) -0.0035(4) 0.0042(4) 0.0009(4)
C9 0.0164(5) 0.0228(6) 0.0161(5) -0.0002(4) 0.0066(4) -0.0025(4)
C10 0.0156(5) 0.0171(6) 0.0162(5) 0.0003(4) 0.0050(4) 0.0007(4)
C11 0.0161(6) 0.0354(8) 0.0225(6) -0.0015(5) 0.0084(5) 0.0030(5)

loop_
_atom_type_symbol
_atom_type_description
_atom_type_scat_dispersion_real
_atom_type_scat_dispersion_imag
_atom_type_scat_source
C C 0.0181 0.0091 'International Tables Vol C Tables 4.2.6.8 and 6.1.1.4'
H H 0.0000 0.0000 'International Tables Vol C Tables 4.2.6.8 and 6.1.1.4'
O O 0.0492 0.0322 'International Tables Vol C Tables 4.2.6.8 and 6.1.1.4'

loop_
_geom_angle_atom_site_label_1
_geom_angle_atom_site_label_2
_geom_angle_atom_site_label_3
_geom_angle
_geom_angle_site_symmetry_1
C3 O C1 112.89(8) 5_656
O C1 C2 110.89(9) .
O C1 H1A 108.4(8) .
C2 C1 H1A 110.9(7) .
O C1 H1B 109.4(7) .
C2 C1 H1B 110.7(8) .
H1A C1 H1B 106.4(11) .
C5 C2 C1 117.50(9) .
C5 C2 C3 117.38(9) .
C1 C2 C3 116.12(9) .
C5 C2 C4 119.12(9) .
C1 C2 C4 115.20(9) .
C3 C2 C4 58.17(7) .
O C3 C4 116.16(10) 5_656
O C3 C2 119.86(9) 5_656
C4 C3 C2 61.14(7) .
O C3 H3 114.8(8) 5_656
C4 C3 H3 119.1(8) .
C2 C3 H3 115.5(8) .
C3 C4 C2 60.69(7) .
C3 C4 H4A 118.6(8) .
C2 C4 H4A 118.5(9) .
C3 C4 H4B 114.7(8) .
C2 C4 H4B 114.5(8) .
H4A C4 H4B 117.6(12) .
C10 C5 C6 117.41(10) .
C10 C5 C2 121.10(10) .
C6 C5 C2 121.48(10) .
C7 C6 C5 121.10(11) .
C7 C6 H6 118.7(8) .
C5 C6 H6 120.2(8) .
C6 C7 C8 121.44(11) .
C6 C7 H7 119.2(9) .
C8 C7 H7 119.4(9) .
C7 C8 C9 117.56(10) .
C7 C8 C11 121.10(11) .
C9 C8 C11 121.33(11) .
C10 C9 C8 121.37(11) .
C10 C9 H9 119.1(8) .
C8 C9 H9 119.5(8) .
C9 C10 C5 121.11(10) .
C9 C10 H10 119.9(8) .
C5 C10 H10 119.0(8) .
C8 C11 H11A 112.4(12) .
C8 C11 H11B 110.8(12) .
H11A C11 H11B 106.6(17) .
C8 C11 H11C 111.0(12) .
H11A C11 H11C 104.5(17) .
H11B C11 H11C 111.3(17) .

loop_
_geom_bond_atom_site_label_1
_geom_bond_atom_site_label_2
_geom_bond_distance
_geom_bond_site_symmetry_2
O C3 1.4053(13) 5_656
O C1 1.4477(13) .
C1 C2 1.5076(15) .
C1 H1A 0.991(13) .
C1 H1B 0.977(14) .
C2 C5 1.5020(14) .
C2 C3 1.5258(15) .
C2 C4 1.5325(15) .
C3 O 1.4053(13) 5_656
C3 C4 1.4866(15) .
C3 H3 0.965(15) .
C4 H4A 0.974(15) .
C4 H4B 0.946(15) .
C5 C10 1.3978(16) .
C5 C6 1.4004(16) .
C6 C7 1.3907(16) .
C6 H6 0.964(15) .
C7 C8 1.3922(18) .
C7 H7 0.942(16) .
C8 C9 1.3930(17) .
C8 C11 1.5088(15) .
C9 C10 1.3928(16) .
C9 H9 0.965(15) .
C10 H10 0.975(15) .
C11 H11A 0.96(2) .
C11 H11B 0.96(2) .
C11 H11C 0.97(2) .

loop_
_geom_torsion_atom_site_label_1
_geom_torsion_atom_site_label_2
_geom_torsion_atom_site_label_3
_geom_torsion_atom_site_label_4
_geom_torsion
_geom_torsion_site_symmetry_1
_geom_torsion_site_symmetry_4
C3 O C1 C2 -119.27(9) 5_656 .
O C1 C2 C5 -69.90(11) . .
O C1 C2 C3 76.48(11) . .
O C1 C2 C4 141.74(9) . .
C5 C2 C3 O 145.81(10) . 5_656
C1 C2 C3 O -0.62(14) . 5_656
C4 C2 C3 O -105.32(11) . 5_656
C5 C2 C3 C4 -108.87(11) . .
C1 C2 C3 C4 104.70(11) . .
O C3 C4 C2 111.26(11) 5_656 .
C5 C2 C4 C3 105.89(11) . .
C1 C2 C4 C3 -106.29(10) . .
C1 C2 C5 C10 10.09(15) . .
C3 C2 C5 C10 -135.87(11) . .
C4 C2 C5 C10 157.18(10) . .
C1 C2 C5 C6 -171.26(10) . .
C3 C2 C5 C6 42.79(14) . .
C4 C2 C5 C6 -24.17(15) . .
C10 C5 C6 C7 0.39(16) . .
C2 C5 C6 C7 -178.31(10) . .
C5 C6 C7 C8 -0.61(17) . .
C6 C7 C8 C9 0.20(17) . .
C6 C7 C8 C11 179.94(10) . .
C7 C8 C9 C10 0.41(16) . .
C11 C8 C9 C10 -179.32(10) . .
C8 C9 C10 C5 -0.63(17) . .
C6 C5 C10 C9 0.22(16) . .
C2 C5 C10 C9 178.92(9) . .
